data_4341381
loop_
_publ_author_name
'Xiao, Qiong'
'Zheng, Ji'
'Li, Mian'
'Zhan, Shun-Ze'
'Wang, Jun-Hao'
'Li, Dan'

_publ_section_title
;
 Mechanically triggered fluorescence/phosphorescence switching in the
 excimers of planar trinuclear copper(i) pyrazolate complexes.
;
_journal_issue 21
_journal_name_full 'Inorganic chemistry'
_journal_page_first 11604
_journal_page_last 11615
_journal_paper_doi 10.1021/ic5016687
_journal_volume 53
_journal_year 2014
_chemical_formula_moiety 'C42 H45 Cu3 N6 O6'
_chemical_formula_sum 'C42 H45 Cu3 N6 O6'
_chemical_formula_weight 920.46
_chemical_name_systematic
; 
 ? 
;
_space_group_IT_number 2
_symmetry_cell_setting triclinic
_symmetry_space_group_name_Hall '-P 1'
_symmetry_space_group_name_H-M 'P -1'
_atom_sites_solution_hydrogens geom
_atom_sites_solution_primary direct
_atom_sites_solution_secondary difmap
_audit_creation_method SHELXL-97
_cell_angle_alpha 93.926(2)
_cell_angle_beta 91.708(2)
_cell_angle_gamma 98.749(2)
_cell_formula_units_Z 4
_cell_length_a 9.5311(2)
_cell_length_b 19.4541(6)
_cell_length_c 23.6781(6)
_cell_measurement_reflns_used 1543
_cell_measurement_temperature 293(2)
_cell_measurement_theta_max 65.02
_cell_measurement_theta_min 2.52
_cell_volume 4325.5(2)
_computing_cell_refinement
;
CrysAlisPro, Agilent Technologies,
Version 1.171.35.21 (release 20-01-2012 CrysAlis171 .NET)
(compiled Jan 23 2012,18:06:46)
;
_computing_data_collection
;
CrysAlisPro, Agilent Technologies,
Version 1.171.35.21 (release 20-01-2012 CrysAlis171 .NET)
(compiled Jan 23 2012,18:06:46)
;
_computing_data_reduction
;
CrysAlisPro, Agilent Technologies,
Version 1.171.35.21 (release 20-01-2012 CrysAlis171 .NET)
(compiled Jan 23 2012,18:06:46)
;
_computing_structure_refinement 'SHELXL-97 (Sheldrick, 1997)'
_computing_structure_solution 'SHELXS-97 (Sheldrick, 1990)'
_diffrn_ambient_temperature 293(2)
_diffrn_detector_area_resol_mean 10.4098
_diffrn_measured_fraction_theta_full 0.972
_diffrn_measured_fraction_theta_max 0.972
_diffrn_measurement_device_type 'Xcalibur, Atlas, Gemini'
_diffrn_measurement_method '\w scans'
_diffrn_radiation_monochromator graphite
_diffrn_radiation_source 'fine-focus sealed tube'
_diffrn_radiation_type CuK\a
_diffrn_radiation_wavelength 1.54184
_diffrn_reflns_av_R_equivalents 0.0224
_diffrn_reflns_av_sigmaI/netI 0.0274
_diffrn_reflns_limit_h_max 7
_diffrn_reflns_limit_h_min -11
_diffrn_reflns_limit_k_max 23
_diffrn_reflns_limit_k_min -24
_diffrn_reflns_limit_l_max 29
_diffrn_reflns_limit_l_min -28
_diffrn_reflns_number 30650
_diffrn_reflns_theta_full 73.15
_diffrn_reflns_theta_max 73.15
_diffrn_reflns_theta_min 2.86
_exptl_absorpt_coefficient_mu 2.134
_exptl_absorpt_correction_T_max 0.7991
_exptl_absorpt_correction_T_min 0.7543
_exptl_absorpt_correction_type multi-scan
_exptl_absorpt_process_details
;
CrysAlisPro, Agilent Technologies,
Version 1.171.35.21 (release 20-01-2012 CrysAlis171 .NET)
(compiled Jan 23 2012,18:06:46)
Empirical absorption correction using spherical harmonics,
 implemented in SCALE3 ABSPACK scaling algorithm.
;
_exptl_crystal_colour colorless
_exptl_crystal_density_diffrn 1.413
_exptl_crystal_density_method 'not measured'
_exptl_crystal_description block
_exptl_crystal_F_000 1896
_exptl_crystal_size_max 0.14
_exptl_crystal_size_mid 0.12
_exptl_crystal_size_min 0.11
_refine_diff_density_max 0.390
_refine_diff_density_min -0.282
_refine_diff_density_rms 0.046
_refine_ls_extinction_method none
_refine_ls_goodness_of_fit_ref 1.040
_refine_ls_hydrogen_treatment mixed
_refine_ls_matrix_type full
_refine_ls_number_parameters 1044
_refine_ls_number_reflns 16845
_refine_ls_number_restraints 1
_refine_ls_restrained_S_all 1.042
_refine_ls_R_factor_all 0.0510
_refine_ls_R_factor_gt 0.0396
_refine_ls_shift/su_max 0.046
_refine_ls_shift/su_mean 0.002
_refine_ls_structure_factor_coef Fsqd
_refine_ls_weighting_details 'calc w=1/[\s^2^(Fo^2^)+(0.0601P)^2^+0.8644P] where P=(Fo^2^+2Fc^2^)/3'
_refine_ls_weighting_scheme calc
_refine_ls_wR_factor_gt 0.1108
_refine_ls_wR_factor_ref 0.1219
_reflns_number_gt 13352
_reflns_number_total 16845
_reflns_threshold_expression >2sigma(I)
_cod_data_source_file ic5016687_si_002.cif
_cod_data_source_block 1
_cod_depositor_comments
;
The following automatic conversions were performed:

'_symmetry_cell_setting' value 'Triclinic' changed to 'triclinic'
according to
/home/saulius/struct/COD-crude-data--automatic-downloads/rss-feeds/ACS/lib/dictionaries/cif_core.dic
dictionary named 'cif_core.dic' version 2.4.2 from 2011-04-26.

Automatic conversion script
Id: cif_fix_values 2827 2014-09-09 07:05:25Z andrius 

 Adding full bibliography for 4341381--4341384.cif.
;
_cod_original_sg_symbol_H-M P-1
_cod_database_code 4341381

loop_
_symmetry_equiv_pos_as_xyz
'x, y, z'
'-x, -y, -z'

loop_
_atom_site_label
_atom_site_type_symbol
_atom_site_fract_x
_atom_site_fract_y
_atom_site_fract_z
_atom_site_U_iso_or_equiv
_atom_site_adp_type
_atom_site_occupancy
_atom_site_symmetry_multiplicity
_atom_site_calc_flag
_atom_site_refinement_flags
Cu1 Cu -0.07705(4) 0.33133(2) 0.528556(16) 0.06367(11) Uani 1 1 d .
Cu2 Cu 0.17010(4) 0.46067(2) 0.551667(16) 0.06261(11) Uani 1 1 d .
Cu3 Cu 0.02249(4) 0.42682(2) 0.427406(17) 0.06438(11) Uani 1 1 d .
Cu4 Cu 0.45715(5) 0.32681(2) 1.030333(16) 0.06633(11) Uani 1 1 d .
Cu5 Cu 0.30188(5) 0.45962(2) 1.051716(16) 0.06501(11) Uani 1 1 d .
Cu6 Cu 0.42176(5) 0.42619(2) 0.929682(17) 0.06601(11) Uani 1 1 d .
N1 N 0.0223(2) 0.34444(12) 0.59806(9) 0.0614(5) Uani 1 1 d .
N2 N 0.1184(3) 0.40384(11) 0.60991(9) 0.0622(5) Uani 1 1 d .
N3 N 0.2402(2) 0.51172(11) 0.49250(9) 0.0583(5) Uani 1 1 d .
N4 N 0.1748(3) 0.49871(11) 0.43937(9) 0.0609(5) Uani 1 1 d .
N5 N -0.1192(2) 0.35013(11) 0.41350(9) 0.0618(5) Uani 1 1 d .
N6 N -0.1692(2) 0.31267(12) 0.45777(9) 0.0626(5) Uani 1 1 d .
N7 N 0.3745(3) 0.34179(12) 1.09920(9) 0.0652(5) Uani 1 1 d .
N8 N 0.3174(3) 0.40183(12) 1.10988(9) 0.0654(5) Uani 1 1 d .
N9 N 0.2659(3) 0.51303(11) 0.99246(9) 0.0602(5) Uani 1 1 d .
N10 N 0.3197(3) 0.49976(11) 0.94039(9) 0.0628(5) Uani 1 1 d .
N11 N 0.5105(2) 0.34847(11) 0.91668(9) 0.0625(5) Uani 1 1 d .
N12 N 0.5321(3) 0.30775(12) 0.96059(9) 0.0631(5) Uani 1 1 d .
C1 C 0.0686(9) 0.1122(4) 0.9695(2) 0.199(4) Uani 1 1 d .
H1A H 0.0330 0.0909 0.9331 0.299 Uiso 1 1 calc R
H1B H 0.0034 0.1411 0.9846 0.299 Uiso 1 1 calc R
H1C H 0.0787 0.0765 0.9948 0.299 Uiso 1 1 calc R
C2 C 0.2067(6) 0.1547(3) 0.96374(19) 0.1286(18) Uani 1 1 d .
H2A H 0.2246 0.1907 0.9946 0.154 Uiso 1 1 calc R
H2B H 0.2810 0.1258 0.9654 0.154 Uiso 1 1 calc R
C3 C 0.1815(3) 0.2518(2) 0.91028(13) 0.0761(8) Uani 1 1 d .
C4 C 0.1745(3) 0.27512(16) 0.85164(11) 0.0652(6) Uani 1 1 d .
C5 C 0.1974(3) 0.23287(16) 0.80455(12) 0.0686(7) Uani 1 1 d .
H5 H 0.2250 0.1896 0.8089 0.082 Uiso 1 1 calc R
C6 C 0.1793(3) 0.25499(16) 0.75072(12) 0.0684(7) Uani 1 1 d .
H6 H 0.1946 0.2262 0.7193 0.082 Uiso 1 1 calc R
C7 C 0.1385(3) 0.31945(15) 0.74297(11) 0.0627(6) Uani 1 1 d .
C8 C 0.1187(3) 0.36172(16) 0.79076(12) 0.0713(7) Uani 1 1 d .
H8 H 0.0932 0.4054 0.7865 0.086 Uiso 1 1 calc R
C9 C 0.1361(3) 0.33992(17) 0.84474(12) 0.0720(7) Uani 1 1 d .
H9 H 0.1220 0.3689 0.8763 0.086 Uiso 1 1 calc R
C10 C -0.0717(4) 0.23664(16) 0.64274(14) 0.0768(8) Uani 1 1 d .
H10A H -0.1436 0.2326 0.6129 0.115 Uiso 1 1 calc R
H10B H -0.1160 0.2320 0.6785 0.115 Uiso 1 1 calc R
H10C H -0.0144 0.2005 0.6364 0.115 Uiso 1 1 calc R
C11 C 0.0197(3) 0.30623(14) 0.64340(11) 0.0622(6) Uani 1 1 d .
C12 C 0.1130(3) 0.34155(14) 0.68542(11) 0.0628(6) Uani 1 1 d .
C13 C 0.1744(3) 0.40255(14) 0.66254(11) 0.0638(6) Uani 1 1 d .
C14 C 0.2905(4) 0.45828(18) 0.68595(14) 0.0894(10) Uani 1 1 d .
H14A H 0.3406 0.4793 0.6554 0.134 Uiso 1 1 calc R
H14B H 0.3552 0.4383 0.7094 0.134 Uiso 1 1 calc R
H14C H 0.2506 0.4931 0.7081 0.134 Uiso 1 1 calc R
C15 C -0.5922(10) 0.0196(4) 0.0753(2) 0.208(4) Uani 1 1 d .
H15A H -0.6630 0.0017 0.0461 0.312 Uiso 1 1 calc R
H15B H -0.5115 -0.0042 0.0711 0.312 Uiso 1 1 calc R
H15C H -0.5632 0.0686 0.0722 0.312 Uiso 1 1 calc R
C16 C -0.6465(7) 0.0093(3) 0.1262(2) 0.156(3) Uani 1 1 d .
H16A H -0.6505 -0.0393 0.1337 0.188 Uiso 1 1 calc R
H16B H -0.7427 0.0199 0.1260 0.188 Uiso 1 1 calc R
C17 C -0.6265(4) 0.06746(16) 0.21749(15) 0.0786(9) Uani 1 1 d .
C18 C -0.5325(3) 0.11519(13) 0.25924(12) 0.0634(6) Uani 1 1 d .
C19 C -0.3916(3) 0.13874(14) 0.24894(12) 0.0638(6) Uani 1 1 d .
H19 H -0.3525 0.1235 0.2157 0.077 Uiso 1 1 calc R
C20 C -0.3094(3) 0.18500(14) 0.28813(11) 0.0623(6) Uani 1 1 d .
H20 H -0.2142 0.1996 0.2814 0.075 Uiso 1 1 calc R
C21 C -0.3661(3) 0.21010(13) 0.33730(11) 0.0590(6) Uani 1 1 d .
C22 C -0.5083(3) 0.18580(16) 0.34698(13) 0.0705(7) Uani 1 1 d .
H22 H -0.5489 0.2017 0.3797 0.085 Uiso 1 1 calc R
C23 C -0.5889(3) 0.13848(16) 0.30841(14) 0.0716(7) Uani 1 1 d .
H23 H -0.6829 0.1221 0.3158 0.086 Uiso 1 1 calc R
C24 C -0.1526(4) 0.34979(16) 0.30985(13) 0.0762(8) Uani 1 1 d .
H24A H -0.0834 0.3264 0.2910 0.114 Uiso 1 1 calc R
H24B H -0.1163 0.3986 0.3164 0.114 Uiso 1 1 calc R
H24C H -0.2385 0.3439 0.2866 0.114 Uiso 1 1 calc R
C25 C -0.1834(3) 0.31934(13) 0.36536(11) 0.0586(6) Uani 1 1 d .
C26 C -0.2779(3) 0.26067(13) 0.37783(11) 0.0587(6) Uani 1 1 d .
C27 C -0.2662(3) 0.25939(14) 0.43660(11) 0.0609(6) Uani 1 1 d .
C28 C -0.3422(4) 0.20977(18) 0.47549(14) 0.0796(8) Uani 1 1 d .
H28A H -0.4288 0.2255 0.4865 0.119 Uiso 1 1 calc R
H28B H -0.2827 0.2079 0.5086 0.119 Uiso 1 1 calc R
H28C H -0.3638 0.1641 0.4563 0.119 Uiso 1 1 calc R
C29 C 0.6458(8) 0.9949(3) 0.3504(5) 0.261(6) Uani 1 1 d D
H29A H 0.5459 0.9848 0.3408 0.392 Uiso 1 1 calc R
H29B H 0.6856 1.0373 0.3345 0.392 Uiso 1 1 calc R
H29C H 0.6602 1.0004 0.3909 0.392 Uiso 1 1 calc R
C30 C 0.7090(5) 0.9429(2) 0.3299(3) 0.139(2) Uani 1 1 d D
H30A H 0.8054 0.9488 0.3458 0.166 Uiso 1 1 calc R
H30B H 0.7143 0.9448 0.2891 0.166 Uiso 1 1 calc R
C31 C 0.6978(3) 0.84000(17) 0.37943(15) 0.0780(8) Uani 1 1 d .
C32 C 0.6113(3) 0.77218(15) 0.38912(12) 0.0647(6) Uani 1 1 d .
C33 C 0.4757(3) 0.75149(16) 0.36587(14) 0.0734(8) Uani 1 1 d .
H33 H 0.4381 0.7792 0.3407 0.088 Uiso 1 1 calc R
C34 C 0.3950(3) 0.69028(15) 0.37945(12) 0.0682(7) Uani 1 1 d .
H34 H 0.3039 0.6774 0.3632 0.082 Uiso 1 1 calc R
C35 C 0.4474(3) 0.64747(13) 0.41694(11) 0.0565(5) Uani 1 1 d .
C36 C 0.5861(3) 0.66691(15) 0.43819(13) 0.0654(7) Uani 1 1 d .
H36 H 0.6255 0.6381 0.4619 0.078 Uiso 1 1 calc R
C37 C 0.6664(3) 0.72818(16) 0.42467(13) 0.0711(7) Uani 1 1 d .
H37 H 0.7589 0.7402 0.4396 0.085 Uiso 1 1 calc R
C38 C 0.1976(4) 0.54005(16) 0.34379(11) 0.0720(7) Uani 1 1 d .
H38A H 0.1504 0.4939 0.3322 0.108 Uiso 1 1 calc R
H38B H 0.2797 0.5511 0.3216 0.108 Uiso 1 1 calc R
H38C H 0.1338 0.5729 0.3382 0.108 Uiso 1 1 calc R
C39 C 0.2429(3) 0.54364(13) 0.40515(10) 0.0581(6) Uani 1 1 d .
C40 C 0.3540(3) 0.58631(12) 0.43584(10) 0.0554(5) Uani 1 1 d .
C41 C 0.3481(3) 0.56340(12) 0.49070(10) 0.0551(5) Uani 1 1 d .
C42 C 0.4378(3) 0.58867(15) 0.54319(12) 0.0661(6) Uani 1 1 d .
H42A H 0.3841 0.5776 0.5759 0.099 Uiso 1 1 calc R
H42B H 0.4657 0.6383 0.5437 0.099 Uiso 1 1 calc R
H42C H 0.5209 0.5663 0.5436 0.099 Uiso 1 1 calc R
C43 C -0.0451(7) 0.1018(3) 1.4557(3) 0.159(3) Uani 1 1 d .
H43A H -0.1236 0.1089 1.4316 0.239 Uiso 1 1 calc R
H43B H -0.0793 0.0878 1.4915 0.239 Uiso 1 1 calc R
H43C H 0.0020 0.0661 1.4382 0.239 Uiso 1 1 calc R
C44 C 0.0555(6) 0.1672(2) 1.46466(17) 0.1093(14) Uani 1 1 d .
H44A H 0.0150 0.2011 1.4884 0.131 Uiso 1 1 calc R
H44B H 0.1429 0.1589 1.4831 0.131 Uiso 1 1 calc R
C45 C 0.1543(3) 0.25772(19) 1.40961(13) 0.0749(8) Uani 1 1 d .
C46 C 0.1825(3) 0.27799(16) 1.35085(11) 0.0659(7) Uani 1 1 d .
C47 C 0.2601(3) 0.34289(17) 1.34450(12) 0.0722(7) Uani 1 1 d .
H47 H 0.2894 0.3730 1.3763 0.087 Uiso 1 1 calc R
C48 C 0.2946(4) 0.36334(16) 1.29089(12) 0.0722(7) Uani 1 1 d .
H48 H 0.3471 0.4071 1.2871 0.087 Uiso 1 1 calc R
C49 C 0.2516(3) 0.31923(15) 1.24294(11) 0.0653(6) Uani 1 1 d .
C50 C 0.1737(4) 0.25443(17) 1.24983(12) 0.0742(7) Uani 1 1 d .
H50 H 0.1444 0.2242 1.2181 0.089 Uiso 1 1 calc R
C51 C 0.1384(3) 0.23369(17) 1.30349(12) 0.0720(7) Uani 1 1 d .
H51 H 0.0853 0.1902 1.3074 0.086 Uiso 1 1 calc R
C52 C 0.1872(5) 0.45739(18) 1.18403(14) 0.0904(10) Uani 1 1 d .
H52A H 0.1148 0.4381 1.2083 0.136 Uiso 1 1 calc R
H52B H 0.1442 0.4768 1.1529 0.136 Uiso 1 1 calc R
H52C H 0.2518 0.4934 1.2052 0.136 Uiso 1 1 calc R
C53 C 0.2662(3) 0.40152(15) 1.16197(11) 0.0665(7) Uani 1 1 d .
C54 C 0.2899(3) 0.34070(15) 1.18589(11) 0.0651(6) Uani 1 1 d .
C55 C 0.3572(3) 0.30446(14) 1.14486(11) 0.0645(6) Uani 1 1 d .
C56 C 0.4040(4) 0.23459(17) 1.14549(15) 0.0816(9) Uani 1 1 d .
H56A H 0.3228 0.1987 1.1393 0.122 Uiso 1 1 calc R
H56B H 0.4495 0.2305 1.1816 0.122 Uiso 1 1 calc R
H56C H 0.4696 0.2297 1.1160 0.122 Uiso 1 1 calc R
C57 C 0.1787(9) 0.9978(3) 0.8360(3) 0.187(3) Uani 1 1 d .
H57A H 0.2700 0.9919 0.8220 0.281 Uiso 1 1 calc R
H57B H 0.1822 0.9981 0.8766 0.281 Uiso 1 1 calc R
H57C H 0.1543 1.0412 0.8250 0.281 Uiso 1 1 calc R
C58 C 0.0773(6) 0.9433(3) 0.8136(3) 0.143(2) Uani 1 1 d .
H58A H 0.0753 0.9426 0.7726 0.172 Uiso 1 1 calc R
H58B H -0.0156 0.9507 0.8261 0.172 Uiso 1 1 calc R
C59 C 0.0256(4) 0.84430(18) 0.86943(15) 0.0806(9) Uani 1 1 d .
C60 C 0.0681(3) 0.77721(15) 0.88358(12) 0.0666(7) Uani 1 1 d .
C61 C 0.1885(3) 0.75450(16) 0.86186(13) 0.0723(7) Uani 1 1 d .
H61 H 0.2423 0.7807 0.8364 0.087 Uiso 1 1 calc R
C62 C 0.2283(3) 0.69307(15) 0.87805(13) 0.0702(7) Uani 1 1 d .
H62 H 0.3095 0.6787 0.8634 0.084 Uiso 1 1 calc R
C63 C 0.1502(3) 0.65208(13) 0.91560(10) 0.0570(5) Uani 1 1 d .
C64 C 0.0271(3) 0.67433(16) 0.93528(13) 0.0688(7) Uani 1 1 d .
H64 H -0.0290 0.6474 0.9596 0.083 Uiso 1 1 calc R
C65 C -0.0126(3) 0.73549(17) 0.91934(13) 0.0726(7) Uani 1 1 d .
H65 H -0.0956 0.7491 0.9329 0.087 Uiso 1 1 calc R
C66 C 0.3215(4) 0.54195(16) 0.84495(11) 0.0740(8) Uani 1 1 d .
H66A H 0.3778 0.5054 0.8385 0.111 Uiso 1 1 calc R
H66B H 0.3754 0.5856 0.8366 0.111 Uiso 1 1 calc R
H66C H 0.2370 0.5323 0.8209 0.111 Uiso 1 1 calc R
C67 C 0.2816(3) 0.54586(13) 0.90570(11) 0.0595(6) Uani 1 1 d .
C68 C 0.2017(3) 0.59007(13) 0.93534(11) 0.0565(5) Uani 1 1 d .
C69 C 0.1945(3) 0.56636(13) 0.99006(11) 0.0569(5) Uani 1 1 d .
C70 C 0.1248(3) 0.59221(16) 1.04149(12) 0.0684(7) Uani 1 1 d .
H70A H 0.0252 0.5739 1.0389 0.103 Uiso 1 1 calc R
H70B H 0.1371 0.6422 1.0437 0.103 Uiso 1 1 calc R
H70C H 0.1673 0.5771 1.0748 0.103 Uiso 1 1 calc R
C71 C 0.7373(7) 0.0102(4) 0.5832(2) 0.160(3) Uani 1 1 d .
H71A H 0.7811 -0.0070 0.5503 0.240 Uiso 1 1 calc R
H71B H 0.7026 0.0526 0.5756 0.240 Uiso 1 1 calc R
H71C H 0.6596 -0.0240 0.5927 0.240 Uiso 1 1 calc R
C72 C 0.8433(5) 0.0241(2) 0.63138(17) 0.1029(12) Uani 1 1 d .
H72A H 0.8651 -0.0194 0.6445 0.124 Uiso 1 1 calc R
H72B H 0.9304 0.0511 0.6199 0.124 Uiso 1 1 calc R
C73 C 0.8635(3) 0.08268(15) 0.72293(13) 0.0700(7) Uani 1 1 d .
C74 C 0.7923(3) 0.12490(13) 0.76442(11) 0.0601(6) Uani 1 1 d .
C75 C 0.8624(3) 0.14842(15) 0.81551(13) 0.0671(7) Uani 1 1 d .
H75 H 0.9499 0.1352 0.8241 0.081 Uiso 1 1 calc R
C76 C 0.8041(3) 0.19135(15) 0.85399(13) 0.0667(6) Uani 1 1 d .
H76 H 0.8530 0.2069 0.8882 0.080 Uiso 1 1 calc R
C77 C 0.6725(3) 0.21167(13) 0.84225(11) 0.0572(5) Uani 1 1 d .
C78 C 0.6017(3) 0.18580(16) 0.79152(12) 0.0657(6) Uani 1 1 d .
H78 H 0.5123 0.1972 0.7834 0.079 Uiso 1 1 calc R
C79 C 0.6605(3) 0.14336(15) 0.75262(12) 0.0641(6) Uani 1 1 d .
H79 H 0.6116 0.1272 0.7186 0.077 Uiso 1 1 calc R
C80 C 0.6322(4) 0.20110(18) 0.97827(14) 0.0847(9) Uani 1 1 d .
H80A H 0.7314 0.2116 0.9891 0.127 Uiso 1 1 calc R
H80B H 0.6125 0.1556 0.9586 0.127 Uiso 1 1 calc R
H80C H 0.5770 0.2020 1.0115 0.127 Uiso 1 1 calc R
C81 C 0.5941(3) 0.25449(14) 0.94006(11) 0.0620(6) Uani 1 1 d .
C82 C 0.6113(3) 0.25931(14) 0.88225(11) 0.0584(6) Uani 1 1 d .
C83 C 0.5573(3) 0.31916(14) 0.86953(11) 0.0598(6) Uani 1 1 d .
C84 C 0.5508(4) 0.35296(17) 0.81461(13) 0.0787(8) Uani 1 1 d .
H84A H 0.6337 0.3472 0.7938 0.118 Uiso 1 1 calc R
H84B H 0.5473 0.4018 0.8222 0.118 Uiso 1 1 calc R
H84C H 0.4673 0.3315 0.7927 0.118 Uiso 1 1 calc R
O1 O 0.2077(3) 0.18634(15) 0.91004(10) 0.0981(8) Uani 1 1 d .
O2 O 0.1633(3) 0.28674(16) 0.95195(9) 0.0975(8) Uani 1 1 d .
O3 O -0.5616(3) 0.05271(15) 0.17077(11) 0.1080(9) Uani 1 1 d .
O4 O -0.7480(3) 0.04601(15) 0.22425(13) 0.1089(9) Uani 1 1 d .
O5 O 0.6351(3) 0.87476(13) 0.34215(13) 0.1031(9) Uani 1 1 d .
O6 O 0.8117(3) 0.86124(16) 0.40134(14) 0.1139(10) Uani 1 1 d .
O7 O 0.0834(3) 0.19284(13) 1.40970(10) 0.0917(7) Uani 1 1 d .
O8 O 0.1898(3) 0.29469(15) 1.45171(9) 0.0967(7) Uani 1 1 d .
O9 O 0.1070(3) 0.87554(14) 0.83109(14) 0.1106(10) Uani 1 1 d .
O10 O -0.0744(3) 0.86664(16) 0.88833(13) 0.1119(10) Uani 1 1 d .
O11 O 0.7811(3) 0.06285(13) 0.67602(10) 0.0848(6) Uani 1 1 d .
O12 O 0.9819(2) 0.06967(14) 0.72893(11) 0.0913(7) Uani 1 1 d .

loop_
_atom_site_aniso_label
_atom_site_aniso_U_11
_atom_site_aniso_U_22
_atom_site_aniso_U_33
_atom_site_aniso_U_23
_atom_site_aniso_U_13
_atom_site_aniso_U_12
Cu1 0.0788(2) 0.0624(2) 0.0499(2) 0.00446(16) -0.00047(17) 0.01177(18)
Cu2 0.0824(3) 0.0563(2) 0.0499(2) 0.01401(16) 0.00802(17) 0.00765(18)
Cu3 0.0789(2) 0.0534(2) 0.0578(2) 0.00272(16) 0.00209(18) 0.00119(17)
Cu4 0.0857(3) 0.0642(2) 0.0519(2) 0.00540(17) 0.01303(18) 0.01782(19)
Cu5 0.0901(3) 0.0579(2) 0.0505(2) 0.01399(16) 0.00572(18) 0.01758(19)
Cu6 0.0871(3) 0.0545(2) 0.0600(2) 0.00300(16) 0.00720(19) 0.02229(19)
N1 0.0742(13) 0.0604(12) 0.0501(11) 0.0114(9) 0.0025(9) 0.0085(10)
N2 0.0808(14) 0.0583(12) 0.0480(11) 0.0126(9) 0.0056(10) 0.0081(10)
N3 0.0753(13) 0.0510(11) 0.0490(11) 0.0092(8) 0.0051(9) 0.0086(9)
N4 0.0804(14) 0.0487(11) 0.0519(11) 0.0062(9) 0.0051(10) 0.0038(10)
N5 0.0739(13) 0.0543(11) 0.0551(12) 0.0037(9) 0.0010(10) 0.0042(10)
N6 0.0714(13) 0.0607(12) 0.0546(12) 0.0020(9) 0.0029(10) 0.0079(10)
N7 0.0869(15) 0.0614(12) 0.0515(12) 0.0114(9) 0.0114(10) 0.0198(11)
N8 0.0916(15) 0.0600(12) 0.0488(11) 0.0113(9) 0.0093(10) 0.0207(11)
N9 0.0828(14) 0.0515(11) 0.0492(11) 0.0088(9) 0.0039(10) 0.0166(10)
N10 0.0874(15) 0.0529(11) 0.0514(11) 0.0062(9) 0.0085(10) 0.0197(10)
N11 0.0758(13) 0.0570(12) 0.0573(12) 0.0024(9) 0.0083(10) 0.0177(10)
N12 0.0764(13) 0.0614(12) 0.0544(12) 0.0039(9) 0.0078(10) 0.0187(10)
C1 0.300(10) 0.179(7) 0.101(4) 0.056(4) 0.022(5) -0.041(7)
C2 0.157(4) 0.154(4) 0.083(3) 0.062(3) 0.000(3) 0.025(4)
C3 0.0699(17) 0.104(2) 0.0554(16) 0.0234(16) 0.0038(13) 0.0084(16)
C4 0.0632(14) 0.0811(18) 0.0518(14) 0.0195(13) 0.0048(11) 0.0059(13)
C5 0.0782(17) 0.0722(17) 0.0603(16) 0.0209(13) 0.0115(13) 0.0185(14)
C6 0.0878(18) 0.0691(16) 0.0521(14) 0.0126(12) 0.0121(13) 0.0184(14)
C7 0.0722(15) 0.0668(15) 0.0494(13) 0.0144(11) 0.0049(11) 0.0067(12)
C8 0.092(2) 0.0661(16) 0.0585(16) 0.0116(12) 0.0044(14) 0.0177(14)
C9 0.0870(19) 0.0791(18) 0.0506(14) 0.0063(13) 0.0081(13) 0.0136(15)
C10 0.0853(19) 0.0667(17) 0.0781(19) 0.0221(15) -0.0025(15) 0.0044(14)
C11 0.0748(16) 0.0589(14) 0.0549(14) 0.0129(11) 0.0051(12) 0.0125(12)
C12 0.0791(16) 0.0618(14) 0.0490(13) 0.0107(11) 0.0043(12) 0.0120(12)
C13 0.0834(17) 0.0603(14) 0.0473(13) 0.0090(11) 0.0037(12) 0.0076(13)
C14 0.117(3) 0.079(2) 0.0649(19) 0.0131(15) -0.0062(17) -0.0123(19)
C15 0.303(11) 0.192(7) 0.096(4) -0.032(4) -0.022(5) -0.043(7)
C16 0.190(6) 0.154(5) 0.089(3) -0.021(3) -0.015(3) -0.071(4)
C17 0.090(2) 0.0592(16) 0.081(2) 0.0184(14) -0.0191(17) -0.0091(15)
C18 0.0714(16) 0.0522(13) 0.0652(16) 0.0140(11) -0.0089(12) 0.0034(11)
C19 0.0740(16) 0.0559(14) 0.0595(15) 0.0064(11) 0.0027(12) 0.0024(12)
C20 0.0591(13) 0.0645(15) 0.0609(15) 0.0032(12) 0.0049(11) 0.0017(11)
C21 0.0613(14) 0.0560(13) 0.0601(14) 0.0054(11) 0.0016(11) 0.0101(11)
C22 0.0639(15) 0.0753(18) 0.0722(18) -0.0009(14) 0.0098(13) 0.0116(13)
C23 0.0580(14) 0.0723(17) 0.083(2) 0.0110(15) 0.0007(13) 0.0031(13)
C24 0.095(2) 0.0677(17) 0.0628(17) 0.0129(13) -0.0029(15) 0.0001(15)
C25 0.0687(14) 0.0535(13) 0.0534(13) 0.0031(10) 0.0005(11) 0.0099(11)
C26 0.0629(14) 0.0572(13) 0.0556(14) 0.0016(11) 0.0042(11) 0.0091(11)
C27 0.0661(14) 0.0587(14) 0.0576(14) 0.0012(11) 0.0077(11) 0.0095(11)
C28 0.090(2) 0.0792(19) 0.0662(18) 0.0072(15) 0.0132(15) 0.0004(16)
C29 0.161(6) 0.099(4) 0.536(19) 0.083(8) 0.071(9) 0.020(4)
C30 0.094(3) 0.093(3) 0.240(7) 0.082(4) 0.042(3) 0.010(2)
C31 0.0665(17) 0.0756(18) 0.094(2) 0.0240(17) 0.0213(16) 0.0071(14)
C32 0.0632(14) 0.0638(15) 0.0699(16) 0.0203(13) 0.0155(12) 0.0100(12)
C33 0.0765(17) 0.0697(17) 0.0764(19) 0.0320(14) 0.0004(14) 0.0076(14)
C34 0.0688(15) 0.0671(16) 0.0683(17) 0.0224(13) -0.0034(13) 0.0028(13)
C35 0.0657(14) 0.0532(13) 0.0532(13) 0.0100(10) 0.0132(11) 0.0128(11)
C36 0.0639(15) 0.0666(15) 0.0715(17) 0.0232(13) 0.0107(12) 0.0193(12)
C37 0.0561(14) 0.0776(18) 0.0818(19) 0.0210(15) 0.0083(13) 0.0092(13)
C38 0.099(2) 0.0656(16) 0.0483(14) 0.0031(12) 0.0036(13) 0.0038(15)
C39 0.0787(16) 0.0486(12) 0.0481(12) 0.0046(10) 0.0090(11) 0.0113(11)
C40 0.0698(14) 0.0483(12) 0.0508(13) 0.0082(10) 0.0090(11) 0.0142(11)
C41 0.0672(14) 0.0471(12) 0.0528(13) 0.0076(10) 0.0072(10) 0.0121(10)
C42 0.0740(16) 0.0660(15) 0.0576(15) 0.0106(12) -0.0007(12) 0.0066(13)
C43 0.218(7) 0.104(4) 0.163(5) 0.033(3) 0.101(5) 0.021(4)
C44 0.159(4) 0.098(3) 0.081(2) 0.038(2) 0.043(3) 0.030(3)
C45 0.0813(18) 0.093(2) 0.0561(17) 0.0223(15) 0.0065(14) 0.0238(16)
C46 0.0714(16) 0.0791(18) 0.0522(14) 0.0186(13) 0.0062(12) 0.0208(14)
C47 0.0894(19) 0.0785(18) 0.0498(14) 0.0075(13) 0.0032(13) 0.0151(15)
C48 0.094(2) 0.0681(16) 0.0560(15) 0.0121(13) 0.0086(14) 0.0114(15)
C49 0.0822(17) 0.0688(16) 0.0488(13) 0.0134(12) 0.0079(12) 0.0193(13)
C50 0.094(2) 0.0753(18) 0.0529(15) 0.0103(13) 0.0027(14) 0.0081(15)
C51 0.0833(18) 0.0735(17) 0.0600(16) 0.0186(13) 0.0054(13) 0.0081(14)
C52 0.136(3) 0.080(2) 0.0657(19) 0.0118(15) 0.0240(19) 0.042(2)
C53 0.0927(19) 0.0623(15) 0.0483(13) 0.0102(11) 0.0092(12) 0.0208(14)
C54 0.0848(18) 0.0644(15) 0.0488(13) 0.0107(11) 0.0095(12) 0.0160(13)
C55 0.0815(17) 0.0620(15) 0.0533(14) 0.0162(11) 0.0104(12) 0.0151(13)
C56 0.102(2) 0.0692(18) 0.081(2) 0.0248(15) 0.0242(17) 0.0270(17)
C57 0.247(9) 0.084(3) 0.239(9) 0.018(4) -0.028(7) 0.055(5)
C58 0.122(4) 0.104(3) 0.221(7) 0.085(4) 0.001(4) 0.043(3)
C59 0.0799(19) 0.081(2) 0.089(2) 0.0205(17) -0.0003(16) 0.0322(17)
C60 0.0727(16) 0.0673(16) 0.0652(16) 0.0159(13) 0.0013(13) 0.0233(13)
C61 0.0810(18) 0.0712(17) 0.0730(18) 0.0275(14) 0.0186(14) 0.0253(14)
C62 0.0794(17) 0.0690(16) 0.0706(17) 0.0223(13) 0.0199(14) 0.0278(14)
C63 0.0669(14) 0.0551(13) 0.0501(13) 0.0072(10) -0.0001(10) 0.0119(11)
C64 0.0661(15) 0.0734(17) 0.0705(17) 0.0204(14) 0.0092(13) 0.0142(13)
C65 0.0666(16) 0.0845(19) 0.0742(18) 0.0197(15) 0.0087(13) 0.0281(14)
C66 0.110(2) 0.0656(16) 0.0500(14) 0.0035(12) 0.0074(14) 0.0249(16)
C67 0.0801(16) 0.0491(12) 0.0506(13) 0.0046(10) 0.0025(11) 0.0136(11)
C68 0.0669(14) 0.0526(12) 0.0509(13) 0.0081(10) 0.0034(10) 0.0102(11)
C69 0.0697(14) 0.0500(12) 0.0515(13) 0.0071(10) 0.0038(11) 0.0093(11)
C70 0.0855(18) 0.0692(16) 0.0541(14) 0.0098(12) 0.0109(13) 0.0192(14)
C71 0.161(5) 0.222(7) 0.094(3) -0.046(4) 0.020(3) 0.042(5)
C72 0.118(3) 0.106(3) 0.087(2) -0.013(2) 0.038(2) 0.026(2)
C73 0.0787(18) 0.0630(15) 0.0723(18) 0.0123(13) 0.0257(15) 0.0159(13)
C74 0.0648(14) 0.0560(13) 0.0630(15) 0.0114(11) 0.0184(12) 0.0145(11)
C75 0.0555(13) 0.0727(17) 0.0762(18) 0.0067(14) 0.0083(12) 0.0181(12)
C76 0.0597(14) 0.0694(16) 0.0703(17) -0.0006(13) -0.0011(12) 0.0113(12)
C77 0.0592(13) 0.0562(13) 0.0575(14) 0.0036(11) 0.0085(11) 0.0126(11)
C78 0.0632(14) 0.0788(17) 0.0589(15) 0.0011(13) 0.0025(11) 0.0252(13)
C79 0.0708(15) 0.0687(16) 0.0561(14) 0.0044(12) 0.0044(12) 0.0214(13)
C80 0.115(3) 0.084(2) 0.0645(18) 0.0148(15) 0.0099(17) 0.041(2)
C81 0.0691(15) 0.0610(14) 0.0578(14) 0.0025(11) 0.0041(11) 0.0170(12)
C82 0.0610(13) 0.0601(14) 0.0542(13) 0.0001(11) 0.0050(11) 0.0117(11)
C83 0.0664(14) 0.0569(13) 0.0573(14) 0.0024(11) 0.0072(11) 0.0130(11)
C84 0.105(2) 0.0727(18) 0.0651(17) 0.0147(14) 0.0152(16) 0.0268(17)
O1 0.132(2) 0.1031(18) 0.0646(13) 0.0369(13) 0.0019(13) 0.0223(16)
O2 0.1188(19) 0.128(2) 0.0523(12) 0.0226(13) 0.0148(12) 0.0317(16)
O3 0.125(2) 0.1006(18) 0.0796(16) -0.0136(14) -0.0075(15) -0.0305(16)
O4 0.0877(17) 0.1069(19) 0.118(2) 0.0121(16) -0.0227(15) -0.0269(15)
O5 0.0848(14) 0.0823(15) 0.148(2) 0.0616(16) 0.0135(15) 0.0049(12)
O6 0.0789(16) 0.107(2) 0.151(3) 0.0535(19) -0.0040(16) -0.0177(14)
O7 0.1257(19) 0.0869(15) 0.0667(13) 0.0269(11) 0.0228(13) 0.0169(14)
O8 0.1224(19) 0.1138(19) 0.0521(12) 0.0214(12) 0.0016(12) 0.0063(15)
O9 0.0970(17) 0.0932(17) 0.160(3) 0.0688(18) 0.0284(17) 0.0419(14)
O10 0.121(2) 0.110(2) 0.125(2) 0.0373(17) 0.0257(17) 0.0684(18)
O11 0.0964(15) 0.0928(15) 0.0699(13) -0.0026(11) 0.0254(12) 0.0296(12)
O12 0.0768(14) 0.0981(16) 0.1058(18) 0.0044(13) 0.0316(12) 0.0312(12)

loop_
_atom_type_symbol
_atom_type_description
_atom_type_scat_dispersion_real
_atom_type_scat_dispersion_imag
_atom_type_scat_source
C C 0.0181 0.0091 'International Tables Vol C Tables 4.2.6.8 and 6.1.1.4'
H H 0.0000 0.0000 'International Tables Vol C Tables 4.2.6.8 and 6.1.1.4'
O O 0.0492 0.0322 'International Tables Vol C Tables 4.2.6.8 and 6.1.1.4'
N N 0.0311 0.0180 'International Tables Vol C Tables 4.2.6.8 and 6.1.1.4'
Cu Cu -1.9646 0.5888 'International Tables Vol C Tables 4.2.6.8 and 6.1.1.4'

loop_
_geom_angle_atom_site_label_1
_geom_angle_atom_site_label_2
_geom_angle_atom_site_label_3
_geom_angle
N6 Cu1 N1 175.73(10)
N3 Cu2 N2 173.12(10)
N4 Cu3 N5 175.25(10)
N12 Cu4 N7 176.92(11)
N8 Cu5 N9 173.79(11)
N11 Cu6 N10 175.46(11)
C11 N1 N2 108.1(2)
C11 N1 Cu1 132.8(2)
N2 N1 Cu1 119.06(16)
C13 N2 N1 108.5(2)
C13 N2 Cu2 131.8(2)
N1 N2 Cu2 118.77(16)
C41 N3 N4 108.6(2)
C41 N3 Cu2 131.45(18)
N4 N3 Cu2 119.95(16)
C39 N4 N3 108.1(2)
C39 N4 Cu3 132.89(19)
N3 N4 Cu3 119.04(16)
C25 N5 N6 108.7(2)
C25 N5 Cu3 131.70(19)
N6 N5 Cu3 119.51(17)
C27 N6 N5 107.9(2)
C27 N6 Cu1 131.6(2)
N5 N6 Cu1 119.38(17)
C55 N7 N8 108.0(2)
C55 N7 Cu4 132.80(19)
N8 N7 Cu4 119.18(16)
C53 N8 N7 108.4(2)
C53 N8 Cu5 131.98(19)
N7 N8 Cu5 119.01(16)
C69 N9 N10 108.9(2)
C69 N9 Cu5 131.32(18)
N10 N9 Cu5 119.73(16)
C67 N10 N9 108.1(2)
C67 N10 Cu6 132.64(18)
N9 N10 Cu6 119.24(16)
C83 N11 N12 108.1(2)
C83 N11 Cu6 132.11(19)
N12 N11 Cu6 119.74(16)
C81 N12 N11 108.1(2)
C81 N12 Cu4 132.08(19)
N11 N12 Cu4 119.34(16)
C2 C1 H1A 109.5
C2 C1 H1B 109.5
H1A C1 H1B 109.5
C2 C1 H1C 109.5
H1A C1 H1C 109.5
H1B C1 H1C 109.5
O1 C2 C1 109.4(4)
O1 C2 H2A 109.8
C1 C2 H2A 109.8
O1 C2 H2B 109.8
C1 C2 H2B 109.8
H2A C2 H2B 108.3
O2 C3 O1 124.3(3)
O2 C3 C4 124.3(3)
O1 C3 C4 111.4(3)
C5 C4 C9 119.6(2)
C5 C4 C3 122.2(3)
C9 C4 C3 118.0(3)
C4 C5 C6 120.0(3)
C4 C5 H5 120.0
C6 C5 H5 120.0
C5 C6 C7 121.2(3)
C5 C6 H6 119.4
C7 C6 H6 119.4
C8 C7 C6 118.0(2)
C8 C7 C12 120.9(3)
C6 C7 C12 121.0(3)
C9 C8 C7 121.1(3)
C9 C8 H8 119.4
C7 C8 H8 119.4
C4 C9 C8 120.0(3)
C4 C9 H9 120.0
C8 C9 H9 120.0
C11 C10 H10A 109.5
C11 C10 H10B 109.5
H10A C10 H10B 109.5
C11 C10 H10C 109.5
H10A C10 H10C 109.5
H10B C10 H10C 109.5
N1 C11 C12 109.1(2)
N1 C11 C10 121.0(3)
C12 C11 C10 129.9(2)
C11 C12 C13 105.5(2)
C11 C12 C7 126.9(3)
C13 C12 C7 127.6(3)
N2 C13 C12 108.7(2)
N2 C13 C14 120.9(2)
C12 C13 C14 130.2(3)
C13 C14 H14A 109.5
C13 C14 H14B 109.5
H14A C14 H14B 109.5
C13 C14 H14C 109.5
H14A C14 H14C 109.5
H14B C14 H14C 109.5
C16 C15 H15A 109.5
C16 C15 H15B 109.5
H15A C15 H15B 109.5
C16 C15 H15C 109.5
H15A C15 H15C 109.5
H15B C15 H15C 109.5
C15 C16 O3 111.3(5)
C15 C16 H16A 109.4
O3 C16 H16A 109.4
C15 C16 H16B 109.4
O3 C16 H16B 109.4
H16A C16 H16B 108.0
O4 C17 O3 123.0(3)
O4 C17 C18 124.4(4)
O3 C17 C18 112.6(3)
C23 C18 C19 119.3(3)
C23 C18 C17 118.8(3)
C19 C18 C17 121.8(3)
C20 C19 C18 119.9(3)
C20 C19 H19 120.1
C18 C19 H19 120.1
C19 C20 C21 121.3(3)
C19 C20 H20 119.4
C21 C20 H20 119.4
C20 C21 C22 118.0(3)
C20 C21 C26 120.5(2)
C22 C21 C26 121.4(2)
C23 C22 C21 120.4(3)
C23 C22 H22 119.8
C21 C22 H22 119.8
C18 C23 C22 121.0(3)
C18 C23 H23 119.5
C22 C23 H23 119.5
C25 C24 H24A 109.5
C25 C24 H24B 109.5
H24A C24 H24B 109.5
C25 C24 H24C 109.5
H24A C24 H24C 109.5
H24B C24 H24C 109.5
N5 C25 C26 109.0(2)
N5 C25 C24 120.8(2)
C26 C25 C24 130.2(2)
C27 C26 C25 104.9(2)
C27 C26 C21 127.9(2)
C25 C26 C21 127.2(2)
N6 C27 C26 109.5(2)
N6 C27 C28 120.0(3)
C26 C27 C28 130.5(3)
C27 C28 H28A 109.5
C27 C28 H28B 109.5
H28A C28 H28B 109.5
C27 C28 H28C 109.5
H28A C28 H28C 109.5
H28B C28 H28C 109.5
C30 C29 H29A 109.5
C30 C29 H29B 109.5
H29A C29 H29B 109.5
C30 C29 H29C 109.5
H29A C29 H29C 109.5
H29B C29 H29C 109.5
C29 C30 O5 112.8(4)
C29 C30 H30A 109.0
O5 C30 H30A 109.0
C29 C30 H30B 109.0
O5 C30 H30B 109.0
H30A C30 H30B 107.8
O6 C31 O5 123.0(3)
O6 C31 C32 124.7(3)
O5 C31 C32 112.3(3)
C33 C32 C37 118.1(3)
C33 C32 C31 122.9(3)
C37 C32 C31 118.9(3)
C34 C33 C32 121.0(3)
C34 C33 H33 119.5
C32 C33 H33 119.5
C33 C34 C35 121.2(3)
C33 C34 H34 119.4
C35 C34 H34 119.4
C36 C35 C34 117.6(2)
C36 C35 C40 122.0(2)
C34 C35 C40 120.3(2)
C37 C36 C35 121.0(3)
C37 C36 H36 119.5
C35 C36 H36 119.5
C36 C37 C32 121.0(3)
C36 C37 H37 119.5
C32 C37 H37 119.5
C39 C38 H38A 109.5
C39 C38 H38B 109.5
H38A C38 H38B 109.5
C39 C38 H38C 109.5
H38A C38 H38C 109.5
H38B C38 H38C 109.5
N4 C39 C40 109.2(2)
N4 C39 C38 119.9(2)
C40 C39 C38 130.8(2)
C39 C40 C41 104.9(2)
C39 C40 C35 127.8(2)
C41 C40 C35 127.0(2)
N3 C41 C40 109.2(2)
N3 C41 C42 119.9(2)
C40 C41 C42 130.9(2)
C41 C42 H42A 109.5
C41 C42 H42B 109.5
H42A C42 H42B 109.5
C41 C42 H42C 109.5
H42A C42 H42C 109.5
H42B C42 H42C 109.5
C44 C43 H43A 109.5
C44 C43 H43B 109.5
H43A C43 H43B 109.5
C44 C43 H43C 109.5
H43A C43 H43C 109.5
H43B C43 H43C 109.5
O7 C44 C43 107.3(4)
O7 C44 H44A 110.2
C43 C44 H44A 110.3
O7 C44 H44B 110.3
C43 C44 H44B 110.2
H44A C44 H44B 108.5
O8 C45 O7 123.7(3)
O8 C45 C46 124.6(3)
O7 C45 C46 111.7(3)
C51 C46 C47 119.6(3)
C51 C46 C45 122.5(3)
C47 C46 C45 117.9(3)
C46 C47 C48 120.4(3)
C46 C47 H47 119.8
C48 C47 H47 119.8
C49 C48 C47 120.7(3)
C49 C48 H48 119.6
C47 C48 H48 119.6
C50 C49 C48 118.4(3)
C50 C49 C54 120.9(3)
C48 C49 C54 120.7(3)
C49 C50 C51 121.2(3)
C49 C50 H50 119.4
C51 C50 H50 119.4
C46 C51 C50 119.8(3)
C46 C51 H51 120.1
C50 C51 H51 120.1
C53 C52 H52A 109.5
C53 C52 H52B 109.5
H52A C52 H52B 109.5
C53 C52 H52C 109.5
H52A C52 H52C 109.5
H52B C52 H52C 109.5
N8 C53 C54 109.0(2)
N8 C53 C52 121.0(2)
C54 C53 C52 129.7(3)
C55 C54 C53 105.4(2)
C55 C54 C49 127.4(3)
C53 C54 C49 127.3(3)
N7 C55 C54 109.2(2)
N7 C55 C56 120.9(2)
C54 C55 C56 129.9(2)
C55 C56 H56A 109.5
C55 C56 H56B 109.5
H56A C56 H56B 109.5
C55 C56 H56C 109.5
H56A C56 H56C 109.5
H56B C56 H56C 109.5
C58 C57 H57A 109.5
C58 C57 H57B 109.5
H57A C57 H57B 109.5
C58 C57 H57C 109.5
H57A C57 H57C 109.5
H57B C57 H57C 109.5
C57 C58 O9 111.7(4)
C57 C58 H58A 109.3
O9 C58 H58A 109.3
C57 C58 H58B 109.3
O9 C58 H58B 109.3
H58A C58 H58B 107.9
O10 C59 O9 123.4(3)
O10 C59 C60 123.9(3)
O9 C59 C60 112.6(3)
C65 C60 C61 118.4(3)
C65 C60 C59 119.9(3)
C61 C60 C59 121.8(3)
C62 C61 C60 120.0(3)
C62 C61 H61 120.0
C60 C61 H61 120.0
C61 C62 C63 121.8(3)
C61 C62 H62 119.1
C63 C62 H62 119.1
C62 C63 C64 117.3(2)
C62 C63 C68 120.3(2)
C64 C63 C68 122.3(2)
C65 C64 C63 121.0(3)
C65 C64 H64 119.5
C63 C64 H64 119.5
C64 C65 C60 121.4(3)
C64 C65 H65 119.3
C60 C65 H65 119.3
C67 C66 H66A 109.5
C67 C66 H66B 109.5
H66A C66 H66B 109.5
C67 C66 H66C 109.5
H66A C66 H66C 109.5
H66B C66 H66C 109.5
N10 C67 C68 109.2(2)
N10 C67 C66 119.8(2)
C68 C67 C66 131.0(2)
C67 C68 C69 104.7(2)
C67 C68 C63 127.7(2)
C69 C68 C63 127.4(2)
N9 C69 C68 109.1(2)
N9 C69 C70 120.2(2)
C68 C69 C70 130.7(2)
C69 C70 H70A 109.5
C69 C70 H70B 109.5
H70A C70 H70B 109.5
C69 C70 H70C 109.5
H70A C70 H70C 109.5
H70B C70 H70C 109.5
C72 C71 H71A 109.5
C72 C71 H71B 109.5
H71A C71 H71B 109.5
C72 C71 H71C 109.5
H71A C71 H71C 109.5
H71B C71 H71C 109.5
O11 C72 C71 107.0(4)
O11 C72 H72A 110.3
C71 C72 H72A 110.3
O11 C72 H72B 110.3
C71 C72 H72B 110.3
H72A C72 H72B 108.6
O12 C73 O11 123.4(3)
O12 C73 C74 125.1(3)
O11 C73 C74 111.5(3)
C75 C74 C79 119.2(2)
C75 C74 C73 118.6(3)
C79 C74 C73 122.1(3)
C76 C75 C74 120.7(2)
C76 C75 H75 119.7
C74 C75 H75 119.7
C75 C76 C77 120.8(3)
C75 C76 H76 119.6
C77 C76 H76 119.6
C78 C77 C76 117.7(2)
C78 C77 C82 121.0(2)
C76 C77 C82 121.3(2)
C79 C78 C77 121.6(2)
C79 C78 H78 119.2
C77 C78 H78 119.2
C78 C79 C74 119.9(3)
C78 C79 H79 120.0
C74 C79 H79 120.0
C81 C80 H80A 109.5
C81 C80 H80B 109.5
H80A C80 H80B 109.5
C81 C80 H80C 109.5
H80A C80 H80C 109.5
H80B C80 H80C 109.5
N12 C81 C82 109.3(2)
N12 C81 C80 120.5(3)
C82 C81 C80 130.2(2)
C83 C82 C81 105.2(2)
C83 C82 C77 126.6(2)
C81 C82 C77 128.2(2)
N11 C83 C82 109.4(2)
N11 C83 C84 120.3(2)
C82 C83 C84 130.3(2)
C83 C84 H84A 109.5
C83 C84 H84B 109.5
H84A C84 H84B 109.5
C83 C84 H84C 109.5
H84A C84 H84C 109.5
H84B C84 H84C 109.5
C3 O1 C2 117.6(3)
C17 O3 C16 116.8(4)
C31 O5 C30 117.3(3)
C45 O7 C44 116.1(3)
C59 O9 C58 118.3(3)
C73 O11 C72 116.1(3)

loop_
_geom_bond_atom_site_label_1
_geom_bond_atom_site_label_2
_geom_bond_distance
Cu1 N6 1.856(2)
Cu1 N1 1.856(2)
Cu2 N3 1.854(2)
Cu2 N2 1.857(2)
Cu3 N4 1.857(2)
Cu3 N5 1.858(2)
Cu4 N12 1.855(2)
Cu4 N7 1.856(2)
Cu5 N8 1.853(2)
Cu5 N9 1.856(2)
Cu6 N11 1.854(2)
Cu6 N10 1.857(2)
N1 C11 1.346(3)
N1 N2 1.368(3)
N2 C13 1.345(3)
N3 C41 1.329(3)
N3 N4 1.377(3)
N4 C39 1.341(3)
N5 C25 1.336(3)
N5 N6 1.373(3)
N6 C27 1.338(4)
N7 C55 1.344(3)
N7 N8 1.373(3)
N8 C53 1.340(3)
N9 C69 1.328(3)
N9 N10 1.372(3)
N10 C67 1.339(3)
N11 C83 1.338(3)
N11 N12 1.379(3)
N12 C81 1.339(3)
C1 C2 1.459(9)
C1 H1A 0.9600
C1 H1B 0.9600
C1 H1C 0.9600
C2 O1 1.450(4)
C2 H2A 0.9700
C2 H2B 0.9700
C3 O2 1.192(4)
C3 O1 1.334(4)
C3 C4 1.493(4)
C4 C5 1.382(4)
C4 C9 1.384(4)
C5 C6 1.387(4)
C5 H5 0.9300
C6 C7 1.390(4)
C6 H6 0.9300
C7 C8 1.388(4)
C7 C12 1.481(3)
C8 C9 1.387(4)
C8 H8 0.9300
C9 H9 0.9300
C10 C11 1.493(4)
C10 H10A 0.9600
C10 H10B 0.9600
C10 H10C 0.9600
C11 C12 1.386(4)
C12 C13 1.393(4)
C13 C14 1.491(4)
C14 H14A 0.9600
C14 H14B 0.9600
C14 H14C 0.9600
C15 C16 1.343(8)
C15 H15A 0.9600
C15 H15B 0.9600
C15 H15C 0.9600
C16 O3 1.449(5)
C16 H16A 0.9700
C16 H16B 0.9700
C17 O4 1.189(4)
C17 O3 1.319(5)
C17 C18 1.487(4)
C18 C23 1.374(4)
C18 C19 1.385(4)
C19 C20 1.383(4)
C19 H19 0.9300
C20 C21 1.388(4)
C20 H20 0.9300
C21 C22 1.397(4)
C21 C26 1.472(4)
C22 C23 1.378(4)
C22 H22 0.9300
C23 H23 0.9300
C24 C25 1.497(4)
C24 H24A 0.9600
C24 H24B 0.9600
C24 H24C 0.9600
C25 C26 1.397(4)
C26 C27 1.395(4)
C27 C28 1.501(4)
C28 H28A 0.9600
C28 H28B 0.9600
C28 H28C 0.9600
C29 C30 1.327(7)
C29 H29A 0.9600
C29 H29B 0.9600
C29 H29C 0.9600
C30 O5 1.456(4)
C30 H30A 0.9700
C30 H30B 0.9700
C31 O6 1.192(4)
C31 O5 1.329(4)
C31 C32 1.481(4)
C32 C33 1.381(4)
C32 C37 1.388(4)
C33 C34 1.379(4)
C33 H33 0.9300
C34 C35 1.390(4)
C34 H34 0.9300
C35 C36 1.388(4)
C35 C40 1.477(3)
C36 C37 1.378(4)
C36 H36 0.9300
C37 H37 0.9300
C38 C39 1.497(4)
C38 H38A 0.9600
C38 H38B 0.9600
C38 H38C 0.9600
C39 C40 1.394(4)
C40 C41 1.402(3)
C41 C42 1.497(4)
C42 H42A 0.9600
C42 H42B 0.9600
C42 H42C 0.9600
C43 C44 1.471(7)
C43 H43A 0.9600
C43 H43B 0.9600
C43 H43C 0.9600
C44 O7 1.443(4)
C44 H44A 0.9700
C44 H44B 0.9700
C45 O8 1.197(4)
C45 O7 1.338(4)
C45 C46 1.493(4)
C46 C51 1.381(4)
C46 C47 1.383(4)
C47 C48 1.390(4)
C47 H47 0.9300
C48 C49 1.387(4)
C48 H48 0.9300
C49 C50 1.385(4)
C49 C54 1.481(4)
C50 C51 1.395(4)
C50 H50 0.9300
C51 H51 0.9300
C52 C53 1.489(4)
C52 H52A 0.9600
C52 H52B 0.9600
C52 H52C 0.9600
C53 C54 1.392(4)
C54 C55 1.390(4)
C55 C56 1.494(4)
C56 H56A 0.9600
C56 H56B 0.9600
C56 H56C 0.9600
C57 C58 1.386(8)
C57 H57A 0.9600
C57 H57B 0.9600
C57 H57C 0.9600
C58 O9 1.473(4)
C58 H58A 0.9700
C58 H58B 0.9700
C59 O10 1.192(4)
C59 O9 1.331(4)
C59 C60 1.481(4)
C60 C65 1.383(4)
C60 C61 1.391(4)
C61 C62 1.382(4)
C61 H61 0.9300
C62 C63 1.391(4)
C62 H62 0.9300
C63 C64 1.393(4)
C63 C68 1.469(3)
C64 C65 1.375(4)
C64 H64 0.9300
C65 H65 0.9300
C66 C67 1.499(4)
C66 H66A 0.9600
C66 H66B 0.9600
C66 H66C 0.9600
C67 C68 1.400(4)
C68 C69 1.405(3)
C69 C70 1.498(4)
C70 H70A 0.9600
C70 H70B 0.9600
C70 H70C 0.9600
C71 C72 1.483(7)
C71 H71A 0.9600
C71 H71B 0.9600
C71 H71C 0.9600
C72 O11 1.449(4)
C72 H72A 0.9700
C72 H72B 0.9700
C73 O12 1.200(4)
C73 O11 1.340(4)
C73 C74 1.483(4)
C74 C75 1.380(4)
C74 C79 1.383(4)
C75 C76 1.380(4)
C75 H75 0.9300
C76 C77 1.397(4)
C76 H76 0.9300
C77 C78 1.385(4)
C77 C82 1.474(3)
C78 C79 1.383(4)
C78 H78 0.9300
C79 H79 0.9300
C80 C81 1.501(4)
C80 H80A 0.9600
C80 H80B 0.9600
C80 H80C 0.9600
C81 C82 1.391(4)
C82 C83 1.390(4)
C83 C84 1.501(4)
C84 H84A 0.9600
C84 H84B 0.9600
C84 H84C 0.9600
